data_4107120
loop_
_publ_author_name
'Thomas J. Maimone'
'Phillip J. Milner'
'Tom Kinzel'
'Yong Zhang'
'Michael K. Takase'
'Stephen L. Buchwald'

_publ_section_title
;
 Evidence for in Situ Catalyst Modification during the Pd-Catalyzed
 Conversion of Aryl Triflates to Aryl Fluorides
;
_journal_name_full 'Journal of the American Chemical Society'
_journal_page_first 18106
_journal_page_last 18109
_journal_paper_doi 10.1021/ja208461k
_journal_volume 133
_journal_year 2011
_chemical_formula_sum 'C51 H74 Br O2 P Pd'
_chemical_formula_weight 936.38
_chemical_name_systematic
; 
 ? 
;
_space_group_IT_number 61
_symmetry_cell_setting orthorhombic
_symmetry_space_group_name_Hall '-P 2ac 2ab'
_symmetry_space_group_name_H-M 'P b c a'
_atom_sites_solution_hydrogens geom
_atom_sites_solution_primary direct
_atom_sites_solution_secondary difmap
_audit_creation_method SHELXL-97
_cell_angle_alpha 90.00
_cell_angle_beta 90.00
_cell_angle_gamma 90.00
_cell_formula_units_Z 8
_cell_length_a 19.9808(17)
_cell_length_b 20.8738(18)
_cell_length_c 22.375(2)
_cell_measurement_reflns_used 9926
_cell_measurement_temperature 100(2)
_cell_measurement_theta_max 30.58
_cell_measurement_theta_min 2.26
_cell_volume 9332.1(14)
_computing_cell_refinement 'SAINT 7.46A (Bruker-AXS, 2009)'
_computing_data_collection 'APEX2 v2009.9.0 (Bruker-AXS, 2009)'
_computing_data_reduction 'SAINT 7.46A (Bruker-AXS, 2009)'
_computing_molecular_graphics 'Bruker SHELXTL'
_computing_publication_material 'Bruker SHELXTL'
_computing_structure_refinement 'SHELXL-97 (Sheldrick, 2008)'
_computing_structure_solution 'SHELXS-97 (Sheldrick, 2008)'
_diffrn_ambient_temperature 100(2)
_diffrn_detector_area_resol_mean 8.3
_diffrn_measured_fraction_theta_full 1.000
_diffrn_measured_fraction_theta_max 1.000
_diffrn_measurement_device_type 'Bruker Smart APEX CCD'
_diffrn_measurement_method '\f and \w scans'
_diffrn_radiation_monochromator graphite
_diffrn_radiation_source 'fine-focus sealed tube'
_diffrn_radiation_type MoK\a
_diffrn_radiation_wavelength 0.71073
_diffrn_reflns_av_R_equivalents 0.0629
_diffrn_reflns_av_sigmaI/netI 0.0251
_diffrn_reflns_limit_h_max 28
_diffrn_reflns_limit_h_min -28
_diffrn_reflns_limit_k_max 29
_diffrn_reflns_limit_k_min -29
_diffrn_reflns_limit_l_max 31
_diffrn_reflns_limit_l_min -31
_diffrn_reflns_number 251395
_diffrn_reflns_theta_full 30.32
_diffrn_reflns_theta_max 30.32
_diffrn_reflns_theta_min 1.68
_exptl_absorpt_coefficient_mu 1.326
_exptl_absorpt_correction_T_max 0.8259
_exptl_absorpt_correction_T_min 0.6918
_exptl_absorpt_correction_type multi-scan
_exptl_absorpt_process_details 'SADABS (Sheldrick, 2009)'
_exptl_crystal_colour yellow
_exptl_crystal_density_diffrn 1.333
_exptl_crystal_description block
_exptl_crystal_F_000 3936
_exptl_crystal_size_max 0.30
_exptl_crystal_size_mid 0.20
_exptl_crystal_size_min 0.15
_refine_diff_density_max 2.924
_refine_diff_density_min -1.201
_refine_diff_density_rms 0.102
_refine_ls_extinction_method none
_refine_ls_goodness_of_fit_ref 1.046
_refine_ls_hydrogen_treatment constr
_refine_ls_matrix_type full
_refine_ls_number_parameters 521
_refine_ls_number_reflns 13999
_refine_ls_number_restraints 0
_refine_ls_restrained_S_all 1.046
_refine_ls_R_factor_all 0.0550
_refine_ls_R_factor_gt 0.0433
_refine_ls_shift/su_max 0.004
_refine_ls_shift/su_mean 0.000
_refine_ls_structure_factor_coef Fsqd
_refine_ls_weighting_details 'calc w=1/[\s^2^(Fo^2^)+(0.0456P)^2^+23.0766P] where P=(Fo^2^+2Fc^2^)/3'
_refine_ls_weighting_scheme calc
_refine_ls_wR_factor_gt 0.1083
_refine_ls_wR_factor_ref 0.1148
_reflns_number_gt 11668
_reflns_number_total 13999
_reflns_threshold_expression >2sigma(I)
_cod_data_source_file ja208461k_si_003.cif
_cod_data_source_block 11148
_cod_original_cell_volume 9331.9(14)
_cod_database_code 4107120

loop_
_symmetry_equiv_pos_as_xyz
'x, y, z'
'-x+1/2, -y, z+1/2'
'-x, y+1/2, -z+1/2'
'x+1/2, -y+1/2, -z'
'-x, -y, -z'
'x-1/2, y, -z-1/2'
'x, -y-1/2, z-1/2'
'-x-1/2, y-1/2, z'

loop_
_atom_site_label
_atom_site_type_symbol
_atom_site_fract_x
_atom_site_fract_y
_atom_site_fract_z
_atom_site_U_iso_or_equiv
_atom_site_adp_type
_atom_site_occupancy
_atom_site_symmetry_multiplicity
_atom_site_calc_flag
_atom_site_refinement_flags
Br1 Br 0.877892(13) 0.829942(16) 0.827234(12) 0.02853(7) Uani 1 1 d .
Pd1 Pd 0.758024(9) 0.812098(9) 0.812907(8) 0.01808(5) Uani 1 1 d .
C51 C 0.77721(12) 0.86680(13) 0.74055(12) 0.0230(5) Uani 1 1 d .
C52 C 0.77759(14) 0.93331(14) 0.74497(14) 0.0302(6) Uani 1 1 d .
H52 H 0.7675 0.9530 0.7822 0.036 Uiso 1 1 calc .
C53 C 0.79264(15) 0.97158(16) 0.69524(16) 0.0371(7) Uani 1 1 d .
H53 H 0.7911 1.0169 0.6990 0.045 Uiso 1 1 calc .
C54 C 0.80960(14) 0.94479(18) 0.64089(15) 0.0376(7) Uani 1 1 d .
C57 C 0.82582(19) 0.9860(2) 0.58677(19) 0.0538(11) Uani 1 1 d .
H57A H 0.8022 1.0275 0.5907 0.065 Uiso 1 1 calc R
H57B H 0.8085 0.9644 0.5505 0.065 Uiso 1 1 calc R
C58 C 0.9008(2) 0.9988(2) 0.5787(2) 0.0554(11) Uani 1 1 d .
H58A H 0.9244 0.9574 0.5743 0.067 Uiso 1 1 calc R
H58B H 0.9076 1.0235 0.5414 0.067 Uiso 1 1 calc R
C59 C 0.9304(2) 1.0346(2) 0.6292(3) 0.0680(14) Uani 1 1 d .
H59A H 0.9303 1.0066 0.6649 0.082 Uiso 1 1 calc R
H59B H 0.9016 1.0720 0.6380 0.082 Uiso 1 1 calc R
C60 C 1.0020(2) 1.0583(3) 0.6186(4) 0.107(3) Uani 1 1 d .
H60A H 1.0196 1.0770 0.6555 0.161 Uiso 1 1 calc R
H60B H 1.0018 1.0908 0.5870 0.161 Uiso 1 1 calc R
H60C H 1.0303 1.0222 0.6064 0.161 Uiso 1 1 calc R
C55 C 0.81280(15) 0.87868(18) 0.63736(13) 0.0358(7) Uani 1 1 d .
H55 H 0.8257 0.8591 0.6008 0.043 Uiso 1 1 calc .
C56 C 0.79747(14) 0.84013(15) 0.68641(13) 0.0283(6) Uani 1 1 d .
H56 H 0.8009 0.7949 0.6828 0.034 Uiso 1 1 calc .
P1 P 0.64503(3) 0.79409(3) 0.79188(3) 0.01843(12) Uani 1 1 d .
C1 C 0.58514(13) 0.86666(13) 0.79591(13) 0.0244(5) Uani 1 1 d .
C2 C 0.62703(14) 0.92708(14) 0.78743(14) 0.0301(6) Uani 1 1 d .
H2A H 0.5985 0.9649 0.7923 0.045 Uiso 1 1 calc R
H2B H 0.6466 0.9271 0.7473 0.045 Uiso 1 1 calc R
H2C H 0.6629 0.9280 0.8173 0.045 Uiso 1 1 calc R
C3 C 0.52869(14) 0.86665(15) 0.74909(15) 0.0320(6) Uani 1 1 d .
H3A H 0.4975 0.9017 0.7576 0.048 Uiso 1 1 calc R
H3B H 0.5048 0.8257 0.7507 0.048 Uiso 1 1 calc R
H3C H 0.5479 0.8725 0.7092 0.048 Uiso 1 1 calc R
C4 C 0.55214(15) 0.87193(15) 0.85782(14) 0.0312(6) Uani 1 1 d .
H4A H 0.5869 0.8755 0.8885 0.047 Uiso 1 1 calc R
H4B H 0.5250 0.8336 0.8654 0.047 Uiso 1 1 calc R
H4C H 0.5234 0.9100 0.8590 0.047 Uiso 1 1 calc R
C5 C 0.63617(14) 0.74910(14) 0.71818(12) 0.0258(5) Uani 1 1 d .
C6 C 0.69488(16) 0.70182(15) 0.71734(13) 0.0311(6) Uani 1 1 d .
H6A H 0.6872 0.6682 0.7472 0.047 Uiso 1 1 calc R
H6B H 0.7364 0.7246 0.7267 0.047 Uiso 1 1 calc R
H6C H 0.6985 0.6824 0.6776 0.047 Uiso 1 1 calc R
C7 C 0.57265(17) 0.70886(17) 0.70768(14) 0.0356(7) Uani 1 1 d .
H7A H 0.5754 0.6879 0.6686 0.053 Uiso 1 1 calc R
H7B H 0.5333 0.7368 0.7088 0.053 Uiso 1 1 calc R
H7C H 0.5688 0.6763 0.7390 0.053 Uiso 1 1 calc R
C8 C 0.64279(15) 0.79688(16) 0.66580(12) 0.0298(6) Uani 1 1 d .
H8A H 0.6723 0.8322 0.6776 0.045 Uiso 1 1 calc R
H8B H 0.5985 0.8139 0.6556 0.045 Uiso 1 1 calc R
H8C H 0.6617 0.7749 0.6310 0.045 Uiso 1 1 calc R
C11 C 0.61773(11) 0.73828(12) 0.85086(10) 0.0170(4) Uani 1 1 d .
C12 C 0.55054(12) 0.71712(12) 0.85467(11) 0.0198(4) Uani 1 1 d .
O1 O 0.50770(9) 0.74171(10) 0.81320(9) 0.0284(4) Uani 1 1 d .
C17 C 0.43978(14) 0.72260(17) 0.81360(16) 0.0365(7) Uani 1 1 d .
H17A H 0.4369 0.6763 0.8068 0.055 Uiso 1 1 calc R
H17B H 0.4156 0.7452 0.7819 0.055 Uiso 1 1 calc R
H17C H 0.4198 0.7330 0.8524 0.055 Uiso 1 1 calc R
C13 C 0.52988(12) 0.67593(13) 0.89940(12) 0.0220(5) Uani 1 1 d .
H13 H 0.4849 0.6612 0.9006 0.026 Uiso 1 1 calc .
C14 C 0.57535(13) 0.65624(13) 0.94261(11) 0.0223(5) Uani 1 1 d .
H14 H 0.5615 0.6277 0.9732 0.027 Uiso 1 1 calc .
C15 C 0.64093(12) 0.67805(12) 0.94127(11) 0.0191(4) Uani 1 1 d .
O2 O 0.68771(9) 0.66325(9) 0.98406(8) 0.0239(4) Uani 1 1 d .
C18 C 0.66809(15) 0.61855(14) 1.02902(12) 0.0290(6) Uani 1 1 d .
H18A H 0.6293 0.6353 1.0508 0.044 Uiso 1 1 calc R
H18B H 0.7052 0.6119 1.0569 0.044 Uiso 1 1 calc R
H18C H 0.6563 0.5777 1.0102 0.044 Uiso 1 1 calc R
C16 C 0.66334(11) 0.71899(11) 0.89495(10) 0.0161(4) Uani 1 1 d .
C21 C 0.73622(11) 0.73862(12) 0.90053(10) 0.0167(4) Uani 1 1 d .
C22 C 0.75276(11) 0.79022(12) 0.94006(10) 0.0168(4) Uani 1 1 d .
C27 C 0.69759(12) 0.83837(12) 0.95503(11) 0.0197(4) Uani 1 1 d .
H27 H 0.6616 0.8304 0.9249 0.024 Uiso 1 1 calc R
C28 C 0.66418(15) 0.82724(15) 1.01594(13) 0.0294(6) Uani 1 1 d .
H28A H 0.6547 0.7815 1.0210 0.044 Uiso 1 1 calc R
H28B H 0.6222 0.8515 1.0179 0.044 Uiso 1 1 calc R
H28C H 0.6942 0.8416 1.0478 0.044 Uiso 1 1 calc R
C29 C 0.71656(14) 0.90901(13) 0.94732(13) 0.0263(5) Uani 1 1 d .
H29A H 0.7430 0.9231 0.9818 0.039 Uiso 1 1 calc R
H29B H 0.6758 0.9350 0.9445 0.039 Uiso 1 1 calc R
H29C H 0.7430 0.9142 0.9107 0.039 Uiso 1 1 calc R
C23 C 0.81684(12) 0.79321(12) 0.96597(11) 0.0185(4) Uani 1 1 d .
C41 C 0.83648(12) 0.84565(13) 1.00881(11) 0.0214(5) Uani 1 1 d .
C42 C 0.82034(13) 0.84141(14) 1.06950(12) 0.0246(5) Uani 1 1 d .
H42 H 0.7963 0.8052 1.0837 0.030 Uiso 1 1 calc .
C43 C 0.83907(14) 0.88964(14) 1.10972(12) 0.0278(6) Uani 1 1 d .
H43 H 0.8263 0.8865 1.1505 0.033 Uiso 1 1 calc .
C44 C 0.87619(14) 0.94208(14) 1.09035(14) 0.0293(6) Uani 1 1 d .
C47 C 0.89755(17) 0.99240(16) 1.13498(16) 0.0377(7) Uani 1 1 d .
H47A H 0.8630 0.9957 1.1665 0.045 Uiso 1 1 calc R
H47B H 0.8999 1.0344 1.1145 0.045 Uiso 1 1 calc R
C48 C 0.96540(17) 0.97865(17) 1.16446(16) 0.0393(7) Uani 1 1 d .
H48A H 0.9683 1.0023 1.2027 0.047 Uiso 1 1 calc R
H48B H 0.9688 0.9323 1.1735 0.047 Uiso 1 1 calc R
C49 C 1.02307(18) 0.9981(2) 1.12479(19) 0.0488(9) Uani 1 1 d .
H49A H 1.0209 1.0446 1.1164 0.059 Uiso 1 1 calc R
H49B H 1.0205 0.9748 1.0863 0.059 Uiso 1 1 calc R
C50 C 1.0913(2) 0.9814(2) 1.1579(3) 0.0721(15) Uani 1 1 d .
H50A H 1.1288 0.9870 1.1301 0.108 Uiso 1 1 calc R
H50B H 1.0901 0.9368 1.1717 0.108 Uiso 1 1 calc R
H50C H 1.0972 1.0100 1.1922 0.108 Uiso 1 1 calc R
C45 C 0.89400(14) 0.94561(13) 1.03048(13) 0.0258(5) Uani 1 1 d .
H45 H 0.9199 0.9808 1.0168 0.031 Uiso 1 1 calc .
C46 C 0.87433(14) 0.89795(14) 0.98968(12) 0.0259(5) Uani 1 1 d .
H46 H 0.8869 0.9014 0.9489 0.031 Uiso 1 1 calc .
C24 C 0.86463(12) 0.74618(13) 0.95250(11) 0.0208(5) Uani 1 1 d .
C30 C 0.93446(13) 0.74676(14) 0.98032(13) 0.0263(5) Uani 1 1 d .
H30 H 0.9367 0.7845 1.0078 0.032 Uiso 1 1 calc R
C31 C 0.94705(17) 0.6878(2) 1.01733(17) 0.0461(9) Uani 1 1 d .
H31A H 0.9425 0.6496 0.9922 0.069 Uiso 1 1 calc R
H31B H 0.9145 0.6859 1.0500 0.069 Uiso 1 1 calc R
H31C H 0.9924 0.6895 1.0339 0.069 Uiso 1 1 calc R
C32 C 0.98919(15) 0.7551(2) 0.93416(15) 0.0409(8) Uani 1 1 d .
H32A H 1.0328 0.7559 0.9541 0.061 Uiso 1 1 calc R
H32B H 0.9824 0.7955 0.9127 0.061 Uiso 1 1 calc R
H32C H 0.9878 0.7193 0.9058 0.061 Uiso 1 1 calc R
C25 C 0.84828(12) 0.69724(13) 0.91318(12) 0.0220(5) Uani 1 1 d .
H25 H 0.8816 0.6665 0.9033 0.026 Uiso 1 1 calc .
C26 C 0.78525(12) 0.69127(12) 0.88763(11) 0.0189(4) Uani 1 1 d .
C33 C 0.77024(13) 0.63233(13) 0.85010(12) 0.0234(5) Uani 1 1 d .
H33 H 0.7241 0.6368 0.8333 0.028 Uiso 1 1 calc R
C34 C 0.81980(15) 0.62674(16) 0.79757(14) 0.0324(6) Uani 1 1 d .
H34A H 0.8202 0.6669 0.7750 0.049 Uiso 1 1 calc R
H34B H 0.8060 0.5916 0.7713 0.049 Uiso 1 1 calc R
H34C H 0.8648 0.6181 0.8131 0.049 Uiso 1 1 calc R
C35 C 0.77264(17) 0.57115(15) 0.88796(15) 0.0343(6) Uani 1 1 d .
H35A H 0.8182 0.5648 0.9031 0.051 Uiso 1 1 calc R
H35B H 0.7597 0.5344 0.8633 0.051 Uiso 1 1 calc R
H35C H 0.7416 0.5752 0.9216 0.051 Uiso 1 1 calc R

loop_
_atom_site_aniso_label
_atom_site_aniso_U_11
_atom_site_aniso_U_22
_atom_site_aniso_U_33
_atom_site_aniso_U_23
_atom_site_aniso_U_13
_atom_site_aniso_U_12
Br1 0.01580(11) 0.04800(17) 0.02179(13) 0.00791(11) -0.00048(9) -0.00631(10)
Pd1 0.01415(8) 0.02522(10) 0.01487(9) 0.00337(7) -0.00005(6) -0.00329(6)
C51 0.0151(10) 0.0319(13) 0.0221(12) 0.0076(10) 0.0006(8) -0.0029(9)
C52 0.0243(12) 0.0312(14) 0.0351(15) 0.0038(12) 0.0034(11) -0.0063(11)
C53 0.0263(14) 0.0340(16) 0.051(2) 0.0165(14) 0.0004(13) -0.0045(11)
C54 0.0224(13) 0.054(2) 0.0366(16) 0.0238(15) -0.0008(11) -0.0055(13)
C57 0.0408(19) 0.071(3) 0.049(2) 0.040(2) -0.0013(16) -0.0073(18)
C58 0.046(2) 0.057(2) 0.064(3) 0.033(2) 0.0142(19) -0.0049(18)
C59 0.045(2) 0.043(2) 0.116(4) 0.018(3) 0.001(2) -0.0097(18)
C60 0.041(2) 0.073(4) 0.207(8) 0.066(5) -0.011(4) -0.019(2)
C55 0.0269(13) 0.058(2) 0.0223(13) 0.0112(13) 0.0040(10) 0.0000(13)
C56 0.0230(12) 0.0393(16) 0.0226(12) 0.0065(11) 0.0022(10) 0.0023(11)
P1 0.0167(3) 0.0234(3) 0.0152(3) 0.0056(2) -0.0024(2) -0.0039(2)
C1 0.0217(11) 0.0231(12) 0.0285(13) 0.0075(10) -0.0042(9) -0.0011(9)
C2 0.0250(12) 0.0281(14) 0.0371(16) 0.0068(12) -0.0037(11) -0.0034(10)
C3 0.0234(12) 0.0318(15) 0.0407(16) 0.0110(13) -0.0097(11) -0.0027(11)
C4 0.0288(13) 0.0330(15) 0.0318(15) 0.0039(12) 0.0009(11) 0.0062(11)
C5 0.0273(12) 0.0336(14) 0.0165(11) 0.0028(10) -0.0040(9) -0.0031(11)
C6 0.0369(15) 0.0340(15) 0.0223(13) -0.0018(11) -0.0014(11) 0.0013(12)
C7 0.0391(16) 0.0415(17) 0.0262(14) -0.0015(13) -0.0090(12) -0.0111(13)
C8 0.0300(13) 0.0406(16) 0.0188(12) 0.0067(11) -0.0033(10) -0.0005(12)
C11 0.0164(10) 0.0202(11) 0.0143(10) 0.0027(8) -0.0005(8) -0.0027(8)
C12 0.0163(10) 0.0224(12) 0.0208(11) 0.0027(9) -0.0028(8) -0.0019(8)
O1 0.0158(8) 0.0368(11) 0.0325(10) 0.0160(9) -0.0080(7) -0.0081(7)
C17 0.0172(12) 0.0470(18) 0.0451(18) 0.0166(15) -0.0082(11) -0.0093(11)
C13 0.0184(11) 0.0249(12) 0.0227(12) 0.0009(9) 0.0010(9) -0.0055(9)
C14 0.0251(12) 0.0244(12) 0.0174(11) 0.0037(9) 0.0014(9) -0.0069(9)
C15 0.0215(11) 0.0207(11) 0.0151(10) 0.0040(8) -0.0020(8) -0.0034(8)
O2 0.0257(9) 0.0280(9) 0.0179(8) 0.0094(7) -0.0073(7) -0.0051(7)
C18 0.0367(14) 0.0308(14) 0.0197(12) 0.0101(11) -0.0058(10) -0.0062(11)
C16 0.0167(10) 0.0181(11) 0.0134(10) 0.0007(8) -0.0006(7) -0.0017(8)
C21 0.0158(10) 0.0206(11) 0.0136(10) 0.0031(8) -0.0010(7) -0.0019(8)
C22 0.0156(10) 0.0193(10) 0.0156(10) 0.0032(8) 0.0001(8) -0.0021(8)
C27 0.0189(10) 0.0201(11) 0.0200(11) -0.0026(9) -0.0018(8) -0.0011(8)
C28 0.0253(12) 0.0353(15) 0.0278(14) -0.0049(11) 0.0076(10) -0.0007(11)
C29 0.0288(13) 0.0219(12) 0.0281(13) -0.0016(10) -0.0005(10) 0.0011(10)
C23 0.0177(10) 0.0219(11) 0.0158(10) 0.0028(9) -0.0020(8) -0.0023(8)
C41 0.0193(10) 0.0253(12) 0.0197(11) -0.0035(9) -0.0028(8) 0.0021(9)
C42 0.0238(12) 0.0295(13) 0.0206(12) -0.0012(10) -0.0014(9) 0.0019(10)
C43 0.0279(13) 0.0329(14) 0.0225(12) -0.0058(11) -0.0060(10) 0.0067(11)
C44 0.0273(13) 0.0299(14) 0.0308(14) -0.0100(11) -0.0103(11) 0.0081(11)
C47 0.0380(16) 0.0333(16) 0.0419(17) -0.0169(14) -0.0112(13) 0.0075(13)
C48 0.0382(17) 0.0360(17) 0.0437(18) -0.0144(14) -0.0090(14) -0.0002(13)
C49 0.0384(18) 0.055(2) 0.053(2) -0.0216(18) 0.0029(16) -0.0091(16)
C50 0.036(2) 0.069(3) 0.111(4) -0.039(3) -0.014(2) -0.0061(19)
C45 0.0245(12) 0.0219(12) 0.0310(14) -0.0005(10) -0.0060(10) -0.0016(9)
C46 0.0261(12) 0.0281(13) 0.0236(12) -0.0015(10) -0.0024(10) -0.0011(10)
C24 0.0162(10) 0.0275(12) 0.0187(11) 0.0012(9) -0.0025(8) 0.0003(9)
C30 0.0184(11) 0.0347(14) 0.0259(13) -0.0030(11) -0.0067(9) 0.0024(10)
C31 0.0318(16) 0.066(2) 0.0408(19) 0.0209(17) -0.0150(14) -0.0015(15)
C32 0.0203(13) 0.066(2) 0.0365(17) 0.0067(16) -0.0039(11) -0.0020(14)
C25 0.0178(11) 0.0267(13) 0.0215(11) 0.0000(9) -0.0029(9) 0.0042(9)
C26 0.0185(10) 0.0216(11) 0.0167(10) 0.0026(9) -0.0021(8) 0.0004(9)
C33 0.0241(12) 0.0232(12) 0.0229(12) -0.0043(10) -0.0029(9) 0.0039(9)
C34 0.0305(14) 0.0402(16) 0.0266(14) -0.0102(12) 0.0003(11) 0.0067(12)
C35 0.0409(16) 0.0250(14) 0.0370(16) -0.0019(12) -0.0036(13) 0.0036(12)

loop_
_atom_type_symbol
_atom_type_description
_atom_type_scat_dispersion_real
_atom_type_scat_dispersion_imag
_atom_type_scat_source
C C 0.0033 0.0016 'International Tables Vol C Tables 4.2.6.8 and 6.1.1.4'
H H 0.0000 0.0000 'International Tables Vol C Tables 4.2.6.8 and 6.1.1.4'
O O 0.0106 0.0060 'International Tables Vol C Tables 4.2.6.8 and 6.1.1.4'
P P 0.1023 0.0942 'International Tables Vol C Tables 4.2.6.8 and 6.1.1.4'
Br Br -0.2901 2.4595 'International Tables Vol C Tables 4.2.6.8 and 6.1.1.4'
Pd Pd -0.9988 1.0072 'International Tables Vol C Tables 4.2.6.8 and 6.1.1.4'

loop_
_geom_angle_atom_site_label_1
_geom_angle_atom_site_label_2
_geom_angle_atom_site_label_3
_geom_angle
C51 Pd1 P1 96.49(7)
C51 Pd1 Br1 80.38(7)
P1 Pd1 Br1 175.871(19)
C51 Pd1 C21 177.02(10)
P1 Pd1 C21 83.80(5)
Br1 Pd1 C21 99.19(5)
C52 C51 C56 117.3(3)
C52 C51 Pd1 120.6(2)
C56 C51 Pd1 121.8(2)
C51 C52 C53 120.9(3)
C51 C52 H52 119.6
C53 C52 H52 119.6
C54 C53 C52 121.4(3)
C54 C53 H53 119.3
C52 C53 H53 119.3
C53 C54 C55 117.7(3)
C53 C54 C57 121.7(4)
C55 C54 C57 120.6(4)
C54 C57 C58 113.7(3)
C54 C57 H57A 108.8
C58 C57 H57A 108.8
C54 C57 H57B 108.8
C58 C57 H57B 108.8
H57A C57 H57B 107.7
C59 C58 C57 112.9(4)
C59 C58 H58A 109.0
C57 C58 H58A 109.0
C59 C58 H58B 109.0
C57 C58 H58B 109.0
H58A C58 H58B 107.8
C58 C59 C60 114.8(5)
C58 C59 H59A 108.6
C60 C59 H59A 108.6
C58 C59 H59B 108.6
C60 C59 H59B 108.6
H59A C59 H59B 107.6
C59 C60 H60A 109.5
C59 C60 H60B 109.5
H60A C60 H60B 109.5
C59 C60 H60C 109.5
H60A C60 H60C 109.5
H60B C60 H60C 109.5
C54 C55 C56 121.4(3)
C54 C55 H55 119.3
C56 C55 H55 119.3
C51 C56 C55 121.1(3)
C51 C56 H56 119.4
C55 C56 H56 119.4
C11 P1 C5 106.29(12)
C11 P1 C1 106.19(11)
C5 P1 C1 111.66(12)
C11 P1 Pd1 104.09(8)
C5 P1 Pd1 110.08(9)
C1 P1 Pd1 117.57(9)
C2 C1 C4 106.7(2)
C2 C1 C3 108.5(2)
C4 C1 C3 107.4(2)
C2 C1 P1 107.60(18)
C4 C1 P1 111.32(18)
C3 C1 P1 114.9(2)
C1 C2 H2A 109.5
C1 C2 H2B 109.5
H2A C2 H2B 109.5
C1 C2 H2C 109.5
H2A C2 H2C 109.5
H2B C2 H2C 109.5
C1 C3 H3A 109.5
C1 C3 H3B 109.5
H3A C3 H3B 109.5
C1 C3 H3C 109.5
H3A C3 H3C 109.5
H3B C3 H3C 109.5
C1 C4 H4A 109.5
C1 C4 H4B 109.5
H4A C4 H4B 109.5
C1 C4 H4C 109.5
H4A C4 H4C 109.5
H4B C4 H4C 109.5
C6 C5 C7 106.1(3)
C6 C5 C8 109.9(2)
C7 C5 C8 107.9(2)
C6 C5 P1 104.88(18)
C7 C5 P1 118.5(2)
C8 C5 P1 109.3(2)
C5 C6 H6A 109.5
C5 C6 H6B 109.5
H6A C6 H6B 109.5
C5 C6 H6C 109.5
H6A C6 H6C 109.5
H6B C6 H6C 109.5
C5 C7 H7A 109.5
C5 C7 H7B 109.5
H7A C7 H7B 109.5
C5 C7 H7C 109.5
H7A C7 H7C 109.5
H7B C7 H7C 109.5
C5 C8 H8A 109.5
C5 C8 H8B 109.5
H8A C8 H8B 109.5
C5 C8 H8C 109.5
H8A C8 H8C 109.5
H8B C8 H8C 109.5
C16 C11 C12 119.0(2)
C16 C11 P1 119.54(17)
C12 C11 P1 121.39(18)
O1 C12 C13 122.7(2)
O1 C12 C11 115.9(2)
C13 C12 C11 121.4(2)
C12 O1 C17 119.5(2)
O1 C17 H17A 109.5
O1 C17 H17B 109.5
H17A C17 H17B 109.5
O1 C17 H17C 109.5
H17A C17 H17C 109.5
H17B C17 H17C 109.5
C12 C13 C14 119.5(2)
C12 C13 H13 120.2
C14 C13 H13 120.2
C15 C14 C13 120.4(2)
C15 C14 H14 119.8
C13 C14 H14 119.8
O2 C15 C14 123.6(2)
O2 C15 C16 115.5(2)
C14 C15 C16 120.8(2)
C15 O2 C18 116.8(2)
O2 C18 H18A 109.5
O2 C18 H18B 109.5
H18A C18 H18B 109.5
O2 C18 H18C 109.5
H18A C18 H18C 109.5
H18B C18 H18C 109.5
C11 C16 C15 118.9(2)
C11 C16 C21 127.2(2)
C15 C16 C21 114.0(2)
C26 C21 C22 119.3(2)
C26 C21 C16 117.2(2)
C22 C21 C16 118.4(2)
C26 C21 Pd1 98.37(15)
C22 C21 Pd1 89.02(14)
C16 C21 Pd1 105.39(14)
C23 C22 C21 119.9(2)
C23 C22 C27 122.5(2)
C21 C22 C27 117.6(2)
C22 C27 C29 115.4(2)
C22 C27 C28 114.1(2)
C29 C27 C28 110.7(2)
C22 C27 H27 105.2
C29 C27 H27 105.2
C28 C27 H27 105.2
C27 C28 H28A 109.5
C27 C28 H28B 109.5
H28A C28 H28B 109.5
C27 C28 H28C 109.5
H28A C28 H28C 109.5
H28B C28 H28C 109.5
C27 C29 H29A 109.5
C27 C29 H29B 109.5
H29A C29 H29B 109.5
C27 C29 H29C 109.5
H29A C29 H29C 109.5
H29B C29 H29C 109.5
C24 C23 C22 120.0(2)
C24 C23 C41 117.9(2)
C22 C23 C41 122.1(2)
C46 C41 C42 118.2(2)
C46 C41 C23 121.0(2)
C42 C41 C23 120.8(2)
C41 C42 C43 121.1(3)
C41 C42 H42 119.5
C43 C42 H42 119.5
C44 C43 C42 120.5(3)
C44 C43 H43 119.7
C42 C43 H43 119.7
C45 C44 C43 118.6(3)
C45 C44 C47 121.9(3)
C43 C44 C47 119.5(3)
C44 C47 C48 113.8(3)
C44 C47 H47A 108.8
C48 C47 H47A 108.8
C44 C47 H47B 108.8
C48 C47 H47B 108.8
H47A C47 H47B 107.7
C49 C48 C47 111.8(3)
C49 C48 H48A 109.3
C47 C48 H48A 109.3
C49 C48 H48B 109.3
C47 C48 H48B 109.3
H48A C48 H48B 107.9
C48 C49 C50 108.8(4)
C48 C49 H49A 109.9
C50 C49 H49A 109.9
C48 C49 H49B 109.9
C50 C49 H49B 109.9
H49A C49 H49B 108.3
C49 C50 H50A 109.5
C49 C50 H50B 109.5
H50A C50 H50B 109.5
C49 C50 H50C 109.5
H50A C50 H50C 109.5
H50B C50 H50C 109.5
C44 C45 C46 121.1(3)
C44 C45 H45 119.4
C46 C45 H45 119.4
C41 C46 C45 120.4(3)
C41 C46 H46 119.8
C45 C46 H46 119.8
C25 C24 C23 119.4(2)
C25 C24 C30 118.6(2)
C23 C24 C30 121.9(2)
C31 C30 C32 110.4(3)
C31 C30 C24 111.7(2)
C32 C30 C24 112.5(2)
C31 C30 H30 107.3
C32 C30 H30 107.3
C24 C30 H30 107.3
C30 C31 H31A 109.5
C30 C31 H31B 109.5
H31A C31 H31B 109.5
C30 C31 H31C 109.5
H31A C31 H31C 109.5
H31B C31 H31C 109.5
C30 C32 H32A 109.5
C30 C32 H32B 109.5
H32A C32 H32B 109.5
C30 C32 H32C 109.5
H32A C32 H32C 109.5
H32B C32 H32C 109.5
C24 C25 C26 122.7(2)
C24 C25 H25 118.6
C26 C25 H25 118.6
C25 C26 C21 118.6(2)
C25 C26 C33 118.6(2)
C21 C26 C33 122.6(2)
C26 C33 C35 111.3(2)
C26 C33 C34 110.9(2)
C35 C33 C34 109.8(2)
C26 C33 H33 108.3
C35 C33 H33 108.3
C34 C33 H33 108.3
C33 C34 H34A 109.5
C33 C34 H34B 109.5
H34A C34 H34B 109.5
C33 C34 H34C 109.5
H34A C34 H34C 109.5
H34B C34 H34C 109.5
C33 C35 H35A 109.5
C33 C35 H35B 109.5
H35A C35 H35B 109.5
C33 C35 H35C 109.5
H35A C35 H35C 109.5
H35B C35 H35C 109.5

loop_
_geom_bond_atom_site_label_1
_geom_bond_atom_site_label_2
_geom_bond_distance
Br1 Pd1 2.4450(4)
Pd1 C51 2.018(3)
Pd1 P1 2.3366(6)
Pd1 C21 2.527(2)
C51 C52 1.392(4)
C51 C56 1.393(4)
C52 C53 1.402(4)
C52 H52 0.9500
C53 C54 1.381(5)
C53 H53 0.9500
C54 C55 1.384(5)
C54 C57 1.520(4)
C57 C58 1.533(5)
C57 H57A 0.9900
C57 H57B 0.9900
C58 C59 1.478(7)
C58 H58A 0.9900
C58 H58B 0.9900
C59 C60 1.532(6)
C59 H59A 0.9900
C59 H59B 0.9900
C60 H60A 0.9800
C60 H60B 0.9800
C60 H60C 0.9800
C55 C56 1.395(4)
C55 H55 0.9500
C56 H56 0.9500
P1 C11 1.843(2)
P1 C5 1.906(3)
P1 C1 1.933(3)
C1 C2 1.525(4)
C1 C4 1.538(4)
C1 C3 1.539(4)
C2 H2A 0.9800
C2 H2B 0.9800
C2 H2C 0.9800
C3 H3A 0.9800
C3 H3B 0.9800
C3 H3C 0.9800
C4 H4A 0.9800
C4 H4B 0.9800
C4 H4C 0.9800
C5 C6 1.533(4)
C5 C7 1.540(4)
C5 C8 1.545(4)
C6 H6A 0.9800
C6 H6B 0.9800
C6 H6C 0.9800
C7 H7A 0.9800
C7 H7B 0.9800
C7 H7C 0.9800
C8 H8A 0.9800
C8 H8B 0.9800
C8 H8C 0.9800
C11 C16 1.402(3)
C11 C12 1.416(3)
C12 O1 1.363(3)
C12 C13 1.383(3)
O1 C17 1.415(3)
C17 H17A 0.9800
C17 H17B 0.9800
C17 H17C 0.9800
C13 C14 1.389(4)
C13 H13 0.9500
C14 C15 1.387(3)
C14 H14 0.9500
C15 O2 1.373(3)
C15 C16 1.416(3)
O2 C18 1.427(3)
C18 H18A 0.9800
C18 H18B 0.9800
C18 H18C 0.9800
C16 C21 1.518(3)
C21 C26 1.421(3)
C21 C22 1.432(3)
C22 C23 1.407(3)
C22 C27 1.529(3)
C27 C29 1.532(4)
C27 C28 1.535(4)
C27 H27 1.0000
C28 H28A 0.9800
C28 H28B 0.9800
C28 H28C 0.9800
C29 H29A 0.9800
C29 H29B 0.9800
C29 H29C 0.9800
C23 C24 1.402(4)
C23 C41 1.507(3)
C41 C46 1.395(4)
C41 C42 1.399(4)
C42 C43 1.401(4)
C42 H42 0.9500
C43 C44 1.391(4)
C43 H43 0.9500
C44 C45 1.388(4)
C44 C47 1.511(4)
C47 C48 1.535(5)
C47 H47A 0.9900
C47 H47B 0.9900
C48 C49 1.510(5)
C48 H48A 0.9900
C48 H48B 0.9900
C49 C50 1.591(6)
C49 H49A 0.9900
C49 H49B 0.9900
C50 H50A 0.9800
C50 H50B 0.9800
C50 H50C 0.9800
C45 C46 1.406(4)
C45 H45 0.9500
C46 H46 0.9500
C24 C25 1.387(4)
C24 C30 1.528(3)
C30 C31 1.505(4)
C30 C32 1.514(4)
C30 H30 1.0000
C31 H31A 0.9800
C31 H31B 0.9800
C31 H31C 0.9800
C32 H32A 0.9800
C32 H32B 0.9800
C32 H32C 0.9800
C25 C26 1.389(3)
C25 H25 0.9500
C26 C33 1.519(4)
C33 C35 1.533(4)
C33 C34 1.541(4)
C33 H33 1.0000
C34 H34A 0.9800
C34 H34B 0.9800
C34 H34C 0.9800
C35 H35A 0.9800
C35 H35B 0.9800
C35 H35C 0.9800
